data_1566605
loop_
_publ_author_name
'Zhou, Zheng'
'McNeely, James'
'Greenough, Joshua'
'Wei, Zheng'
'Han, Haixiang'
'Rouzi\`eres, Mathieu'
'Rogachev, Andrey Yu.'
'Cl\'erac, Rodolphe'
'Petrukhina, Marina A.'

_publ_section_title
;
 Lanthanide-mediated tuning of electronic and magnetic properties in
 heterotrimetallic cyclooctatetraenyl multidecker self-assemblies
;
_journal_name_full 'Chemical Science'
_journal_paper_doi 10.1039/D2SC00631F
_journal_year 2022
_chemical_formula_moiety 'C36 H48 Ca K O3 Tb'
_chemical_formula_sum 'C36 H48 Ca K O3 Tb'
_chemical_formula_weight 766.84
_space_group_crystal_system monoclinic
_space_group_IT_number 14
_space_group_name_Hall '-P 2ybc'
_space_group_name_H-M_alt 'P 1 21/c 1'
_atom_sites_solution_hydrogens geom
_atom_sites_solution_primary dual
_atom_sites_solution_secondary difmap
_audit_creation_method SHELXL-2016/6
_audit_update_record
;
2021-06-17 deposited with the CCDC.	2022-02-18 downloaded from the CCDC.
;
_cell_angle_alpha 90
_cell_angle_beta 90.302(2)
_cell_angle_gamma 90
_cell_formula_units_Z 4
_cell_length_a 9.2738(6)
_cell_length_b 13.9561(10)
_cell_length_c 26.1550(18)
_cell_measurement_reflns_used 9097
_cell_measurement_temperature 100(2)
_cell_measurement_theta_max 43.16
_cell_measurement_theta_min 4.63
_cell_volume 3385.1(4)
_computing_cell_refinement 'SAINT V.8.38A (Bruker AXS Inc., 2017)'
_computing_data_collection 'APEX3 v.2017.3-0 (Bruker AXS Inc., 2017)'
_computing_data_reduction 'SAINT V.8.38A (Bruker AXS Inc., 2017)'
_computing_molecular_graphics 'Xshell v.6.3.1 (Bruker AXS Inc., 2016)'
_computing_publication_material 'APEX3 v.2017.3-0 (Bruker AXS Inc., 2017)'
_computing_structure_refinement 'SHELXL-2016/6 (Sheldrick, 2016)'
_computing_structure_solution 'SHELXT 2014/5 (Sheldrick, 2014)'
_diffrn_ambient_temperature 100(2)
_diffrn_detector_area_resol_mean 10.42
_diffrn_measured_fraction_theta_full 0.995
_diffrn_measured_fraction_theta_max 0.995
_diffrn_measurement_device_type 'Bruker D8 Venture PHOTON 100 CMOS'
_diffrn_measurement_method 'omega and phi scans'
_diffrn_radiation_monochromator graphite
_diffrn_radiation_source 'fine-focus sealed tube'
_diffrn_radiation_type MoK\a
_diffrn_radiation_wavelength 0.71073
_diffrn_reflns_av_R_equivalents 0.0754
_diffrn_reflns_av_unetI/netI 0.0435
_diffrn_reflns_Laue_measured_fraction_full 0.995
_diffrn_reflns_Laue_measured_fraction_max 0.995
_diffrn_reflns_limit_h_max 17
_diffrn_reflns_limit_h_min -17
_diffrn_reflns_limit_k_max 26
_diffrn_reflns_limit_k_min -26
_diffrn_reflns_limit_l_max 49
_diffrn_reflns_limit_l_min -50
_diffrn_reflns_number 191623
_diffrn_reflns_point_group_measured_fraction_full 0.995
_diffrn_reflns_point_group_measured_fraction_max 0.995
_diffrn_reflns_theta_full 25.242
_diffrn_reflns_theta_max 43.199
_diffrn_reflns_theta_min 3.021
_exptl_absorpt_coefficient_mu 2.397
_exptl_absorpt_correction_T_max 0.8456
_exptl_absorpt_correction_T_min 0.7320
_exptl_absorpt_correction_type multi-scan
_exptl_absorpt_process_details
;
SADABS-2016/2 (Bruker, 2016/2) was 
used for absorption correction. 
Krause, L., Herbst-Irmer, R., 
Sheldrick G.M. & Stalke D.,
 J. Appl. Cryst. 48 (2015) 3-10
;
_exptl_crystal_colour yellow
_exptl_crystal_density_diffrn 1.505
_exptl_crystal_density_meas ?
_exptl_crystal_density_method none
_exptl_crystal_description rod
_exptl_crystal_F_000 1568
_exptl_crystal_size_max 0.480
_exptl_crystal_size_mid 0.150
_exptl_crystal_size_min 0.100
_exptl_transmission_factor_max 1
_exptl_transmission_factor_min 0.7914
_refine_diff_density_max 1.975
_refine_diff_density_min -2.654
_refine_diff_density_rms 0.159
_refine_ls_extinction_method none
_refine_ls_goodness_of_fit_ref 1.108
_refine_ls_hydrogen_treatment constr
_refine_ls_matrix_type full
_refine_ls_number_parameters 379
_refine_ls_number_reflns 25203
_refine_ls_number_restraints 0
_refine_ls_restrained_S_all 1.108
_refine_ls_R_factor_all 0.0541
_refine_ls_R_factor_gt 0.0424
_refine_ls_shift/su_max 0.004
_refine_ls_shift/su_mean 0.000
_refine_ls_structure_factor_coef Fsqd
_refine_ls_weighting_details 'w=1/[\s^2^(Fo^2^)+(0.0347P)^2^+2.6942P] where P=(Fo^2^+2Fc^2^)/3'
_refine_ls_weighting_scheme calc
_refine_ls_wR_factor_gt 0.0933
_refine_ls_wR_factor_ref 0.0980
_reflns_Friedel_coverage 0.000
_reflns_number_gt 21121
_reflns_number_total 25203
_reflns_threshold_expression 'I > 2\s(I)'
_cod_data_source_file d2sc00631f2.cif
_cod_data_source_block 2
_cod_depositor_comments
;
The following automatic conversions were performed:

data item '_exptl_crystal_density_meas' value 'not measured' was
changed to '?' -- the value is perceived as not measured.

Automatic conversion script
Id: cif_fix_values 7556 2019-12-06 15:28:31Z antanas 
;
_cod_original_sg_symbol_H-M 'P 21/c'
_cod_database_code 1566605
_shelx_shelxl_version_number 2016/6
_shelx_space_group_comment
;
The symmetry employed for this shelxl refinement is uniquely defined
by the following loop, which should always be used as a source of
symmetry information in preference to the above space-group names.
They are only intended as comments.
;
_shelx_estimated_absorpt_t_min 0.393
_shelx_estimated_absorpt_t_max 0.796

loop_
_space_group_symop_operation_xyz
'x, y, z'
'-x, y+1/2, -z+1/2'
'-x, -y, -z'
'x, -y-1/2, z-1/2'

loop_
_atom_site_label
_atom_site_type_symbol
_atom_site_fract_x
_atom_site_fract_y
_atom_site_fract_z
_atom_site_U_iso_or_equiv
_atom_site_adp_type
_atom_site_occupancy
_atom_site_site_symmetry_order
_atom_site_calc_flag
_atom_site_refinement_flags_posn
_atom_site_refinement_flags_adp
_atom_site_refinement_flags_occupancy
_atom_site_disorder_assembly
_atom_site_disorder_group
Tb1 Tb 1.25658(2) 0.81017(2) 0.38113(2) 0.01676(2) Uani 1 1 d . . . . .
Ca1 Ca 0.61880(3) 0.81793(2) 0.14640(2) 0.01572(4) Uani 1 1 d . . . . .
K1 K 0.96115(4) 0.88143(3) 0.25383(2) 0.02189(5) Uani 1 1 d . . . . .
O1 O 0.42733(13) 0.91947(9) 0.11661(5) 0.02091(19) Uani 1 1 d . . . . .
O2 O 0.43169(14) 0.70146(9) 0.14746(5) 0.0219(2) Uani 1 1 d . . . . .
O3 O 0.63468(14) 0.76481(9) 0.06049(5) 0.02155(19) Uani 1 1 d . . . . .
C1 C 1.5304(2) 0.84567(15) 0.40421(8) 0.0287(3) Uani 1 1 d . . . . .
H1 H 1.606347 0.879976 0.388259 0.034 Uiso 1 1 calc R U . . .
C2 C 1.52498(19) 0.74828(15) 0.38886(7) 0.0261(3) Uani 1 1 d . . . . .
H2 H 1.597265 0.732675 0.364643 0.031 Uiso 1 1 calc R U . . .
C3 C 1.4368(2) 0.66899(13) 0.40127(7) 0.0244(3) Uani 1 1 d . . . . .
H3 H 1.463723 0.612508 0.383430 0.029 Uiso 1 1 calc R U . . .
C4 C 1.3186(2) 0.65418(13) 0.43388(7) 0.0254(3) Uani 1 1 d . . . . .
H4 H 1.285769 0.589698 0.433492 0.030 Uiso 1 1 calc R U . . .
C5 C 1.2372(2) 0.71283(16) 0.46708(7) 0.0289(3) Uani 1 1 d . . . . .
H5 H 1.162181 0.678649 0.483623 0.035 Uiso 1 1 calc R U . . .
C6 C 1.2416(2) 0.80981(17) 0.48129(7) 0.0318(4) Uani 1 1 d . . . . .
H6 H 1.167311 0.826069 0.504629 0.038 Uiso 1 1 calc R U . . .
C7 C 1.3297(3) 0.88876(16) 0.46922(8) 0.0328(4) Uani 1 1 d . . . . .
H7 H 1.301552 0.945512 0.486559 0.039 Uiso 1 1 calc R U . . .
C8 C 1.4497(2) 0.90308(14) 0.43745(8) 0.0314(4) Uani 1 1 d . . . . .
H8 H 1.484360 0.967075 0.438866 0.038 Uiso 1 1 calc R U . . .
C9 C 1.26754(16) 0.91125(11) 0.29426(6) 0.0198(2) Uani 1 1 d . . . . .
H9 H 1.339913 0.947092 0.277218 0.024 Uiso 1 1 calc R U . . .
C10 C 1.26558(16) 0.81446(11) 0.27891(6) 0.0191(2) Uani 1 1 d . . . . .
H10 H 1.338035 0.800013 0.254555 0.023 Uiso 1 1 calc R U . . .
C11 C 1.18016(18) 0.73381(11) 0.29154(6) 0.0205(2) Uani 1 1 d . . . . .
H11 H 1.209978 0.677380 0.274255 0.025 Uiso 1 1 calc R U . . .
C12 C 1.06111(18) 0.71771(12) 0.32380(6) 0.0216(2) Uani 1 1 d . . . . .
H12 H 1.028728 0.653166 0.322679 0.026 Uiso 1 1 calc R U . . .
C13 C 0.97866(18) 0.77464(13) 0.35735(7) 0.0230(3) Uani 1 1 d . . . . .
H13 H 0.902743 0.739619 0.372873 0.028 Uiso 1 1 calc R U . . .
C14 C 0.98222(18) 0.87140(14) 0.37334(6) 0.0235(3) Uani 1 1 d . . . . .
H14 H 0.908754 0.886169 0.397251 0.028 Uiso 1 1 calc R U . . .
C15 C 1.07033(18) 0.95122(12) 0.36181(6) 0.0223(3) Uani 1 1 d . . . . .
H15 H 1.044288 1.006694 0.380686 0.027 Uiso 1 1 calc R U . . .
C16 C 1.18789(17) 0.96785(11) 0.32885(6) 0.0204(2) Uani 1 1 d . . . . .
H16 H 1.221195 1.032171 0.330293 0.025 Uiso 1 1 calc R U . . .
C17 C 0.86708(19) 0.91134(14) 0.14171(7) 0.0250(3) Uani 1 1 d . . . . .
H17 H 0.913626 0.944878 0.114837 0.030 Uiso 1 1 calc R U . . .
C18 C 0.90713(17) 0.81423(14) 0.14364(7) 0.0247(3) Uani 1 1 d . . . . .
H18 H 0.977313 0.798424 0.118690 0.030 Uiso 1 1 calc R U . . .
C19 C 0.86798(18) 0.73483(13) 0.17374(7) 0.0237(3) Uani 1 1 d . . . . .
H19 H 0.917292 0.678027 0.164096 0.028 Uiso 1 1 calc R U . . .
C20 C 0.7724(2) 0.71974(12) 0.21499(7) 0.0240(3) Uani 1 1 d . . . . .
H20 H 0.771044 0.654961 0.226138 0.029 Uiso 1 1 calc R U . . .
C21 C 0.67889(19) 0.77878(15) 0.24332(6) 0.0249(3) Uani 1 1 d . . . . .
H21 H 0.629293 0.744425 0.269184 0.030 Uiso 1 1 calc R U . . .
C22 C 0.64141(18) 0.87667(15) 0.24241(7) 0.0253(3) Uani 1 1 d . . . . .
H22 H 0.573767 0.892958 0.268137 0.030 Uiso 1 1 calc R U . . .
C23 C 0.68111(19) 0.95636(13) 0.21207(7) 0.0256(3) Uani 1 1 d . . . . .
H23 H 0.634036 1.013653 0.222285 0.031 Uiso 1 1 calc R U . . .
C24 C 0.7745(2) 0.97078(12) 0.17007(7) 0.0255(3) Uani 1 1 d . . . . .
H24 H 0.774667 1.035226 0.158386 0.031 Uiso 1 1 calc R U . . .
C25 C 0.3286(2) 0.96340(15) 0.15279(7) 0.0273(3) Uani 1 1 d . . . . .
H25A H 0.381967 1.004089 0.177448 0.033 Uiso 1 1 calc R U . . .
H25B H 0.275413 0.913638 0.171988 0.033 Uiso 1 1 calc R U . . .
C26 C 0.22523(19) 1.02361(14) 0.12101(8) 0.0275(3) Uani 1 1 d . . . . .
H26A H 0.261342 1.089915 0.116942 0.033 Uiso 1 1 calc R U . . .
H26B H 0.128115 1.025468 0.136519 0.033 Uiso 1 1 calc R U . . .
C27 C 0.22307(19) 0.97063(14) 0.07015(7) 0.0254(3) Uani 1 1 d . . . . .
H27A H 0.158242 0.914317 0.071267 0.031 Uiso 1 1 calc R U . . .
H27B H 0.192873 1.013265 0.041798 0.031 Uiso 1 1 calc R U . . .
C28 C 0.37981(17) 0.94058(13) 0.06489(6) 0.0221(2) Uani 1 1 d . . . . .
H28A H 0.388255 0.883230 0.042830 0.026 Uiso 1 1 calc R U . . .
H28B H 0.437896 0.993011 0.049964 0.026 Uiso 1 1 calc R U . . .
C29 C 0.3136(2) 0.70517(14) 0.11086(8) 0.0266(3) Uani 1 1 d . . . . .
H29A H 0.349754 0.720485 0.076266 0.032 Uiso 1 1 calc R U . . .
H29B H 0.242379 0.754486 0.120877 0.032 Uiso 1 1 calc R U . . .
C30 C 0.24609(19) 0.60653(13) 0.11171(6) 0.0244(3) Uani 1 1 d . . . . .
H30A H 0.295956 0.562239 0.088108 0.029 Uiso 1 1 calc R U . . .
H30B H 0.142402 0.609143 0.102618 0.029 Uiso 1 1 calc R U . . .
C31 C 0.2681(2) 0.57690(14) 0.16719(6) 0.0251(3) Uani 1 1 d . . . . .
H31A H 0.194591 0.606129 0.189645 0.030 Uiso 1 1 calc R U . . .
H31B H 0.265203 0.506370 0.171076 0.030 Uiso 1 1 calc R U . . .
C32 C 0.41751(19) 0.61628(13) 0.17860(7) 0.0244(3) Uani 1 1 d . . . . .
H32A H 0.427298 0.632357 0.215320 0.029 Uiso 1 1 calc R U . . .
H32B H 0.492426 0.568709 0.169630 0.029 Uiso 1 1 calc R U . . .
C33 C 0.6670(2) 0.66539(14) 0.04964(7) 0.0280(3) Uani 1 1 d . . . . .
H33A H 0.587847 0.635568 0.029707 0.034 Uiso 1 1 calc R U . . .
H33B H 0.680602 0.628896 0.081768 0.034 Uiso 1 1 calc R U . . .
C34 C 0.8045(3) 0.6667(2) 0.01905(13) 0.0481(7) Uani 1 1 d . . . . .
H34A H 0.797863 0.621708 -0.010123 0.058 Uiso 1 1 calc R U . . .
H34B H 0.887759 0.648186 0.040738 0.058 Uiso 1 1 calc R U . . .
C35 C 0.8211(3) 0.7684(2) 0.00026(11) 0.0444(6) Uani 1 1 d . . . . .
H35A H 0.828741 0.770072 -0.037475 0.053 Uiso 1 1 calc R U . . .
H35B H 0.908238 0.798529 0.015260 0.053 Uiso 1 1 calc R U . . .
C36 C 0.6861(2) 0.81960(15) 0.01778(7) 0.0297(3) Uani 1 1 d . . . . .
H36A H 0.708514 0.886130 0.028272 0.036 Uiso 1 1 calc R U . . .
H36B H 0.613039 0.821312 -0.009943 0.036 Uiso 1 1 calc R U . . .

loop_
_atom_site_aniso_label
_atom_site_aniso_U_11
_atom_site_aniso_U_22
_atom_site_aniso_U_33
_atom_site_aniso_U_23
_atom_site_aniso_U_13
_atom_site_aniso_U_12
Tb1 0.01713(3) 0.01811(3) 0.01503(3) 0.00077(2) -0.00239(2) 0.00314(2)
Ca1 0.01461(9) 0.01724(10) 0.01530(9) -0.00053(7) -0.00116(7) -0.00168(7)
K1 0.01895(12) 0.02551(14) 0.02114(13) 0.00104(10) -0.00579(10) -0.00050(10)
O1 0.0201(4) 0.0239(5) 0.0187(4) -0.0007(4) -0.0020(3) 0.0035(4)
O2 0.0211(5) 0.0231(5) 0.0214(5) 0.0064(4) -0.0056(4) -0.0075(4)
O3 0.0240(5) 0.0241(5) 0.0166(4) -0.0008(4) 0.0016(4) -0.0015(4)
C1 0.0226(7) 0.0318(8) 0.0315(8) 0.0067(6) -0.0078(6) -0.0019(6)
C2 0.0207(6) 0.0346(8) 0.0231(7) 0.0030(6) -0.0007(5) 0.0079(6)
C3 0.0259(7) 0.0244(6) 0.0230(6) -0.0011(5) -0.0048(5) 0.0088(5)
C4 0.0280(7) 0.0233(7) 0.0249(7) 0.0062(5) -0.0058(6) 0.0007(5)
C5 0.0261(7) 0.0400(9) 0.0204(6) 0.0098(6) -0.0013(5) 0.0032(7)
C6 0.0322(8) 0.0456(11) 0.0177(6) -0.0013(6) -0.0020(6) 0.0145(8)
C7 0.0403(10) 0.0337(9) 0.0243(7) -0.0090(6) -0.0117(7) 0.0130(8)
C8 0.0350(9) 0.0248(7) 0.0343(9) -0.0021(6) -0.0159(7) -0.0010(6)
C9 0.0176(5) 0.0214(6) 0.0205(6) 0.0030(4) -0.0009(4) -0.0017(4)
C10 0.0166(5) 0.0236(6) 0.0172(5) 0.0007(4) 0.0003(4) 0.0020(4)
C11 0.0237(6) 0.0191(6) 0.0187(5) -0.0014(4) -0.0019(5) 0.0024(5)
C12 0.0227(6) 0.0199(6) 0.0220(6) 0.0028(5) -0.0031(5) -0.0034(5)
C13 0.0190(6) 0.0279(7) 0.0222(6) 0.0054(5) 0.0009(5) -0.0023(5)
C14 0.0187(6) 0.0320(8) 0.0199(6) 0.0009(5) 0.0016(5) 0.0057(5)
C15 0.0228(6) 0.0227(6) 0.0213(6) -0.0028(5) -0.0020(5) 0.0079(5)
C16 0.0216(6) 0.0169(5) 0.0228(6) 0.0009(4) -0.0044(5) 0.0015(4)
C17 0.0218(6) 0.0309(8) 0.0224(6) 0.0048(5) -0.0030(5) -0.0093(5)
C18 0.0153(5) 0.0357(8) 0.0232(6) -0.0046(6) 0.0011(5) -0.0003(5)
C19 0.0213(6) 0.0232(6) 0.0266(7) -0.0057(5) -0.0046(5) 0.0053(5)
C20 0.0269(7) 0.0200(6) 0.0250(7) 0.0025(5) -0.0071(5) -0.0021(5)
C21 0.0240(7) 0.0336(8) 0.0171(6) 0.0021(5) -0.0012(5) -0.0081(6)
C22 0.0179(6) 0.0371(8) 0.0208(6) -0.0101(6) -0.0005(5) 0.0000(5)
C23 0.0232(6) 0.0233(7) 0.0303(8) -0.0102(6) -0.0089(6) 0.0054(5)
C24 0.0284(7) 0.0172(6) 0.0308(8) 0.0024(5) -0.0120(6) -0.0044(5)
C25 0.0235(7) 0.0341(8) 0.0242(7) -0.0052(6) 0.0015(5) 0.0044(6)
C26 0.0191(6) 0.0226(7) 0.0408(10) -0.0047(6) 0.0005(6) 0.0012(5)
C27 0.0201(6) 0.0281(7) 0.0280(7) 0.0046(6) -0.0043(5) -0.0009(5)
C28 0.0205(6) 0.0254(7) 0.0203(6) 0.0033(5) -0.0018(5) -0.0010(5)
C29 0.0229(6) 0.0269(7) 0.0299(8) 0.0086(6) -0.0098(6) -0.0080(5)
C30 0.0257(7) 0.0264(7) 0.0210(6) 0.0032(5) -0.0043(5) -0.0097(5)
C31 0.0265(7) 0.0283(7) 0.0204(6) 0.0048(5) -0.0017(5) -0.0100(6)
C32 0.0241(6) 0.0248(7) 0.0241(7) 0.0078(5) -0.0057(5) -0.0064(5)
C33 0.0347(9) 0.0249(7) 0.0245(7) -0.0051(6) 0.0010(6) -0.0012(6)
C34 0.0462(14) 0.0431(12) 0.0551(16) 0.0011(11) 0.0230(12) 0.0136(11)
C35 0.0387(11) 0.0535(15) 0.0411(12) 0.0117(10) 0.0202(10) 0.0068(10)
C36 0.0367(9) 0.0338(9) 0.0186(6) 0.0037(6) 0.0048(6) 0.0009(7)

loop_
_atom_type_symbol
_atom_type_description
_atom_type_scat_dispersion_real
_atom_type_scat_dispersion_imag
_atom_type_scat_source
C C 0.0033 0.0016 'International Tables Vol C Tables 4.2.6.8 and 6.1.1.4'
H H 0.0000 0.0000 'International Tables Vol C Tables 4.2.6.8 and 6.1.1.4'
Ca Ca 0.2262 0.3064 'International Tables Vol C Tables 4.2.6.8 and 6.1.1.4'
K K 0.2009 0.2494 'International Tables Vol C Tables 4.2.6.8 and 6.1.1.4'
O O 0.0106 0.0060 'International Tables Vol C Tables 4.2.6.8 and 6.1.1.4'
Tb Tb -0.1723 4.1537 'International Tables Vol C Tables 4.2.6.8 and 6.1.1.4'

loop_
_geom_angle_atom_site_label_1
_geom_angle_atom_site_label_2
_geom_angle_atom_site_label_3
_geom_angle
_geom_angle_site_symmetry_1
_geom_angle_site_symmetry_3
_geom_angle_publ_flag
C6 Tb1 C5 30.98(7) . . ?
C6 Tb1 C3 80.56(6) . . ?
C5 Tb1 C3 59.32(6) . . ?
C6 Tb1 C7 31.06(8) . . ?
C5 Tb1 C7 59.14(7) . . ?
C3 Tb1 C7 88.65(6) . . ?
C6 Tb1 C4 59.27(6) . . ?
C5 Tb1 C4 31.12(6) . . ?
C3 Tb1 C4 30.97(6) . . ?
C7 Tb1 C4 80.33(6) . . ?
C6 Tb1 C2 88.73(6) . . ?
C5 Tb1 C2 80.46(6) . . ?
C3 Tb1 C2 31.10(6) . . ?
C7 Tb1 C2 80.28(6) . . ?
C4 Tb1 C2 59.18(6) . . ?
C6 Tb1 C8 59.04(8) . . ?
C5 Tb1 C8 80.02(7) . . ?
C3 Tb1 C8 80.14(6) . . ?
C7 Tb1 C8 30.84(8) . . ?
C4 Tb1 C8 88.18(6) . . ?
C2 Tb1 C8 58.94(7) . . ?
C6 Tb1 C1 80.15(7) . . ?
C5 Tb1 C1 88.37(6) . . ?
C3 Tb1 C1 59.26(6) . . ?
C7 Tb1 C1 58.82(7) . . ?
C4 Tb1 C1 80.18(6) . . ?
C2 Tb1 C1 31.07(7) . . ?
C8 Tb1 C1 30.65(7) . . ?
C6 Tb1 C15 98.79(6) . . ?
C5 Tb1 C15 119.72(6) . . ?
C3 Tb1 C15 178.89(6) . . ?
C7 Tb1 C15 91.25(6) . . ?
C4 Tb1 C15 147.94(6) . . ?
C2 Tb1 C15 149.93(6) . . ?
C8 Tb1 C15 100.32(6) . . ?
C1 Tb1 C15 121.57(6) . . ?
C6 Tb1 C16 119.98(6) . . ?
C5 Tb1 C16 147.81(6) . . ?
C3 Tb1 C16 150.36(6) . . ?
C7 Tb1 C16 99.46(6) . . ?
C4 Tb1 C16 178.66(6) . . ?
C2 Tb1 C16 122.12(6) . . ?
C8 Tb1 C16 92.30(6) . . ?
C1 Tb1 C16 100.85(6) . . ?
C15 Tb1 C16 30.73(5) . . ?
C6 Tb1 C11 149.45(7) . . ?
C5 Tb1 C11 121.67(6) . . ?
C3 Tb1 C11 92.42(5) . . ?
C7 Tb1 C11 178.91(5) . . ?
C4 Tb1 C11 100.72(5) . . ?
C2 Tb1 C11 100.52(5) . . ?
C8 Tb1 C11 149.23(7) . . ?
C1 Tb1 C11 121.61(6) . . ?
C15 Tb1 C11 87.69(5) . . ?
C16 Tb1 C11 79.49(5) . . ?
C6 Tb1 C10 178.28(5) . . ?
C5 Tb1 C10 150.12(6) . . ?
C3 Tb1 C10 101.15(5) . . ?
C7 Tb1 C10 148.69(7) . . ?
C4 Tb1 C10 122.20(5) . . ?
C2 Tb1 C10 92.83(5) . . ?
C8 Tb1 C10 121.31(6) . . ?
C1 Tb1 C10 100.85(6) . . ?
C15 Tb1 C10 79.50(5) . . ?
C16 Tb1 C10 58.52(5) . . ?
C11 Tb1 C10 30.75(5) . . ?
O3 Ca1 O2 81.16(5) . . ?
O3 Ca1 O1 85.78(4) . . ?
O2 Ca1 O1 82.45(4) . . ?
O3 Ca1 C23 145.95(6) . . ?
O2 Ca1 C23 130.40(6) . . ?
O1 Ca1 C23 86.46(5) . . ?
O3 Ca1 C24 115.91(5) . . ?
O2 Ca1 C24 160.94(6) . . ?
O1 Ca1 C24 90.10(5) . . ?
C23 Ca1 C24 31.04(6) . . ?
O3 Ca1 C22 171.90(5) . . ?
O2 Ca1 C22 104.75(5) . . ?
O1 Ca1 C22 100.36(5) . . ?
C23 Ca1 C22 31.02(6) . . ?
C24 Ca1 C22 59.24(6) . . ?
O3 Ca1 C17 92.96(5) . . ?
O2 Ca1 C17 166.25(6) . . ?
O1 Ca1 C17 109.65(5) . . ?
C23 Ca1 C17 58.94(6) . . ?
C24 Ca1 C17 30.83(6) . . ?
C22 Ca1 C17 80.05(6) . . ?
O3 Ca1 C21 145.92(6) . . ?
O2 Ca1 C21 89.87(5) . . ?
O1 Ca1 C21 125.75(5) . . ?
C23 Ca1 C21 59.04(6) . . ?
C24 Ca1 C21 80.25(6) . . ?
C22 Ca1 C21 30.86(6) . . ?
C17 Ca1 C21 88.13(5) . . ?
O3 Ca1 C20 116.20(5) . . ?
O2 Ca1 C20 91.62(5) . . ?
O1 Ca1 C20 156.19(5) . . ?
C23 Ca1 C20 79.89(6) . . ?
C24 Ca1 C20 88.16(5) . . ?
C22 Ca1 C20 58.77(6) . . ?
C17 Ca1 C20 79.78(6) . . ?
C21 Ca1 C20 30.77(6) . . ?
O3 Ca1 C18 84.34(5) . . ?
O2 Ca1 C18 135.77(5) . . ?
O1 Ca1 C18 137.80(5) . . ?
C23 Ca1 C18 79.45(6) . . ?
C24 Ca1 C18 58.54(6) . . ?
C22 Ca1 C18 87.56(5) . . ?
C17 Ca1 C18 30.62(6) . . ?
C21 Ca1 C18 79.44(6) . . ?
C20 Ca1 C18 58.49(6) . . ?
O3 Ca1 C19 93.43(5) . . ?
O2 Ca1 C19 109.23(5) . . ?
O1 Ca1 C19 168.05(5) . . ?
C23 Ca1 C19 87.58(5) . . ?
C24 Ca1 C19 79.50(6) . . ?
C22 Ca1 C19 79.46(5) . . ?
C17 Ca1 C19 58.46(6) . . ?
C21 Ca1 C19 58.58(6) . . ?
C20 Ca1 C19 30.71(6) . . ?
C18 Ca1 C19 30.49(6) . . ?
O3 Ca1 K1 129.14(3) . . ?
O2 Ca1 K1 131.79(3) . . ?
O1 Ca1 K1 129.07(3) . . ?
C23 Ca1 K1 43.21(4) . . ?
C24 Ca1 K1 44.33(4) . . ?
C22 Ca1 K1 42.76(4) . . ?
C17 Ca1 K1 45.04(4) . . ?
C21 Ca1 K1 43.11(4) . . ?
C20 Ca1 K1 43.87(4) . . ?
C18 Ca1 K1 44.81(4) . . ?
C19 Ca1 K1 44.39(4) . . ?
C22 K1 C21 27.29(6) . . ?
C22 K1 C23 27.39(6) . . ?
C21 K1 C23 51.60(5) . . ?
C22 K1 C20 51.43(5) . . ?
C21 K1 C20 27.07(5) . . ?
C23 K1 C20 68.90(5) . . ?
C22 K1 C10 159.51(5) . . ?
C21 K1 C10 133.03(5) . . ?
C23 K1 C10 170.45(5) . . ?
C20 K1 C10 112.17(5) . . ?
C22 K1 C19 68.77(5) . . ?
C21 K1 C19 51.08(5) . . ?
C23 K1 C19 75.06(4) . . ?
C20 K1 C19 26.93(5) . . ?
C10 K1 C19 101.61(4) . . ?
C22 K1 C24 51.43(5) . . ?
C21 K1 C24 68.73(5) . . ?
C23 K1 C24 27.06(6) . . ?
C20 K1 C24 74.87(4) . . ?
C10 K1 C24 143.39(5) . . ?
C19 K1 C24 67.88(5) . . ?
C22 K1 C11 132.64(5) . . ?
C21 K1 C11 106.65(5) . . ?
C23 K1 C11 157.81(5) . . ?
C20 K1 C11 89.30(5) . . ?
C10 K1 C11 26.87(4) . . ?
C19 K1 C11 87.41(4) . . ?
C24 K1 C11 151.84(5) . . ?
C22 K1 C9 163.97(5) . . ?
C21 K1 C9 155.19(5) . . ?
C23 K1 C9 151.67(5) . . ?
C20 K1 C9 138.81(5) . . ?
C10 K1 C9 26.73(4) . . ?
C19 K1 C9 126.07(5) . . ?
C24 K1 C9 135.72(5) . . ?
C11 K1 C9 50.52(4) . . ?
C22 K1 C12 109.92(5) . . ?
C21 K1 C12 87.69(5) . . ?
C23 K1 C12 137.31(5) . . ?
C20 K1 C12 79.48(5) . . ?
C10 K1 C12 50.61(4) . . ?
C19 K1 C12 89.64(5) . . ?
C24 K1 C12 154.31(4) . . ?
C11 K1 C12 26.66(4) . . ?
C9 K1 C12 67.51(4) . . ?
C22 K1 C18 75.02(4) . . ?
C21 K1 C18 68.25(5) . . ?
C23 K1 C18 68.16(5) . . ?
C20 K1 C18 50.66(5) . . ?
C10 K1 C18 104.79(4) . . ?
C19 K1 C18 26.60(5) . . ?
C24 K1 C18 50.32(5) . . ?
C11 K1 C18 101.66(5) . . ?
C9 K1 C18 120.90(4) . . ?
C12 K1 C18 112.33(5) . . ?
C22 K1 C17 68.36(5) . . ?
C21 K1 C17 74.61(4) . . ?
C23 K1 C17 50.69(5) . . ?
C20 K1 C17 67.77(5) . . ?
C10 K1 C17 120.28(5) . . ?
C19 K1 C17 50.20(5) . . ?
C24 K1 C17 26.53(5) . . ?
C11 K1 C17 125.66(5) . . ?
C9 K1 C17 124.66(4) . . ?
C12 K1 C17 138.70(5) . . ?
C18 K1 C17 26.42(5) . . ?
C28 O1 C25 109.37(13) . . ?
C28 O1 Ca1 130.06(10) . . ?
C25 O1 Ca1 120.31(10) . . ?
C32 O2 C29 109.26(12) . . ?
C32 O2 Ca1 129.53(10) . . ?
C29 O2 Ca1 121.06(9) . . ?
C36 O3 C33 106.72(14) . . ?
C36 O3 Ca1 126.35(11) . . ?
C33 O3 Ca1 119.94(10) . . ?
C8 C1 C2 134.84(19) . . ?
C8 C1 Tb1 74.59(11) . . ?
C2 C1 Tb1 73.99(10) . . ?
C8 C1 H1 112.6 . . ?
C2 C1 H1 112.6 . . ?
Tb1 C1 H1 134.8 . . ?
C3 C2 C1 134.79(17) . . ?
C3 C2 Tb1 74.21(10) . . ?
C1 C2 Tb1 74.94(10) . . ?
C3 C2 H2 112.6 . . ?
C1 C2 H2 112.6 . . ?
Tb1 C2 H2 133.8 . . ?
C4 C3 C2 134.97(17) . . ?
C4 C3 Tb1 74.67(10) . . ?
C2 C3 Tb1 74.69(10) . . ?
C4 C3 H3 112.5 . . ?
C2 C3 H3 112.5 . . ?
Tb1 C3 H3 133.6 . . ?
C3 C4 C5 134.96(18) . . ?
C3 C4 Tb1 74.36(10) . . ?
C5 C4 Tb1 74.22(10) . . ?
C3 C4 H4 112.5 . . ?
C5 C4 H4 112.5 . . ?
Tb1 C4 H4 135.0 . . ?
C6 C5 C4 134.91(19) . . ?
C6 C5 Tb1 74.15(11) . . ?
C4 C5 Tb1 74.66(10) . . ?
C6 C5 H5 112.5 . . ?
C4 C5 H5 112.5 . . ?
Tb1 C5 H5 134.5 . . ?
C5 C6 C7 135.26(19) . . ?
C5 C6 Tb1 74.88(11) . . ?
C7 C6 Tb1 74.97(11) . . ?
C5 C6 H6 112.4 . . ?
C7 C6 H6 112.4 . . ?
Tb1 C6 H6 133.1 . . ?
C8 C7 C6 134.86(18) . . ?
C8 C7 Tb1 75.14(11) . . ?
C6 C7 Tb1 73.97(11) . . ?
C8 C7 H7 112.6 . . ?
C6 C7 H7 112.6 . . ?
Tb1 C7 H7 133.9 . . ?
C1 C8 C7 135.39(19) . . ?
C1 C8 Tb1 74.76(11) . . ?
C7 C8 Tb1 74.02(11) . . ?
C1 C8 H8 112.3 . . ?
C7 C8 H8 112.3 . . ?
Tb1 C8 H8 135.2 . . ?
C10 C9 C16 135.43(15) . . ?
C10 C9 Tb1 74.70(9) . . ?
C16 C9 Tb1 74.26(9) . . ?
C10 C9 K1 76.13(9) . . ?
C16 C9 K1 79.01(9) . . ?
Tb1 C9 K1 100.52(5) . . ?
C10 C9 H9 112.3 . . ?
C16 C9 H9 112.3 . . ?
Tb1 C9 H9 134.9 . . ?
K1 C9 H9 124.6 . . ?
C9 C10 C11 134.56(14) . . ?
C9 C10 Tb1 74.77(9) . . ?
C11 C10 Tb1 74.26(9) . . ?
C9 C10 K1 77.14(9) . . ?
C11 C10 K1 76.99(9) . . ?
Tb1 C10 K1 100.86(5) . . ?
C9 C10 H10 112.7 . . ?
C11 C10 H10 112.7 . . ?
Tb1 C10 H10 133.7 . . ?
K1 C10 H10 125.4 . . ?
C12 C11 C10 134.93(15) . . ?
C12 C11 Tb1 75.13(9) . . ?
C10 C11 Tb1 74.99(9) . . ?
C12 C11 K1 77.25(9) . . ?
C10 C11 K1 76.14(9) . . ?
Tb1 C11 K1 100.81(5) . . ?
C12 C11 H11 112.5 . . ?
C10 C11 H11 112.5 . . ?
Tb1 C11 H11 132.3 . . ?
K1 C11 H11 126.9 . . ?
C11 C12 C13 135.24(15) . . ?
C11 C12 Tb1 74.25(9) . . ?
C13 C12 Tb1 75.41(10) . . ?
C11 C12 K1 76.09(9) . . ?
C13 C12 K1 77.80(10) . . ?
Tb1 C12 K1 100.18(5) . . ?
C11 C12 H12 112.4 . . ?
C13 C12 H12 112.4 . . ?
Tb1 C12 H12 133.4 . . ?
K1 C12 H12 126.4 . . ?
C12 C13 C14 135.19(15) . . ?
C12 C13 Tb1 74.12(9) . . ?
C14 C13 Tb1 74.64(9) . . ?
C12 C13 K1 75.72(9) . . ?
C14 C13 K1 78.45(10) . . ?
Tb1 C13 K1 99.15(5) . . ?
C12 C13 H13 112.4 . . ?
C14 C13 H13 112.4 . . ?
Tb1 C13 H13 134.9 . . ?
K1 C13 H13 125.9 . . ?
C13 C14 C15 134.55(15) . . ?
C13 C14 Tb1 74.91(9) . . ?
C15 C14 Tb1 73.70(9) . . ?
C13 C14 K1 75.31(10) . . ?
C15 C14 K1 77.61(10) . . ?
Tb1 C14 K1 98.26(5) . . ?
C13 C14 H14 112.7 . . ?
C15 C14 H14 112.7 . . ?
Tb1 C14 H14 134.4 . . ?
K1 C14 H14 127.3 . . ?
C16 C15 C14 135.04(15) . . ?
C16 C15 Tb1 74.66(9) . . ?
C14 C15 Tb1 75.67(9) . . ?
C16 C15 K1 75.47(9) . . ?
C14 C15 K1 76.36(10) . . ?
Tb1 C15 K1 98.42(5) . . ?
C16 C15 H15 112.5 . . ?
C14 C15 H15 112.5 . . ?
Tb1 C15 H15 132.0 . . ?
K1 C15 H15 129.5 . . ?
C9 C16 C15 134.98(15) . . ?
C9 C16 Tb1 75.09(9) . . ?
C15 C16 Tb1 74.61(9) . . ?
C9 C16 K1 74.53(9) . . ?
C15 C16 K1 78.46(9) . . ?
Tb1 C16 K1 99.34(5) . . ?
C9 C16 H16 112.5 . . ?
C15 C16 H16 112.5 . . ?
Tb1 C16 H16 133.1 . . ?
K1 C16 H16 127.6 . . ?
C18 C17 C24 135.28(16) . . ?
C18 C17 Ca1 75.73(10) . . ?
C24 C17 Ca1 74.51(10) . . ?
C18 C17 K1 76.23(10) . . ?
C24 C17 K1 75.46(10) . . ?
Ca1 C17 K1 97.52(5) . . ?
C18 C17 H17 112.4 . . ?
C24 C17 H17 112.4 . . ?
Ca1 C17 H17 132.5 . . ?
K1 C17 H17 130.0 . . ?
C17 C18 C19 135.21(16) . . ?
C17 C18 Ca1 73.65(9) . . ?
C19 C18 Ca1 74.89(9) . . ?
C17 C18 K1 77.35(10) . . ?
C19 C18 K1 75.92(10) . . ?
Ca1 C18 K1 97.29(5) . . ?
C17 C18 H18 112.4 . . ?
C19 C18 H18 112.4 . . ?
Ca1 C18 H18 135.4 . . ?
K1 C18 H18 127.4 . . ?
C18 C19 C20 135.05(16) . . ?
C18 C19 Ca1 74.62(10) . . ?
C20 C19 Ca1 74.06(10) . . ?
C18 C19 K1 77.48(10) . . ?
C20 C19 K1 75.67(10) . . ?
Ca1 C19 K1 97.69(5) . . ?
C18 C19 H19 112.5 . . ?
C20 C19 H19 112.5 . . ?
Ca1 C19 H19 134.9 . . ?
K1 C19 H19 127.4 . . ?
C21 C20 C19 134.67(16) . . ?
C21 C20 Ca1 74.03(10) . . ?
C19 C20 Ca1 75.22(10) . . ?
C21 C20 K1 75.18(10) . . ?
C19 C20 K1 77.40(10) . . ?
Ca1 C20 K1 98.55(5) . . ?
C21 C20 H20 112.7 . . ?
C19 C20 H20 112.7 . . ?
Ca1 C20 H20 133.5 . . ?
K1 C20 H20 127.9 . . ?
C22 C21 C20 135.23(16) . . ?
C22 C21 Ca1 74.54(10) . . ?
C20 C21 Ca1 75.20(10) . . ?
C22 C21 K1 75.72(10) . . ?
C20 C21 K1 77.75(10) . . ?
Ca1 C21 K1 99.70(5) . . ?
C22 C21 H21 112.4 . . ?
C20 C21 H21 112.4 . . ?
Ca1 C21 H21 133.3 . . ?
K1 C21 H21 127.0 . . ?
C21 C22 C23 134.89(16) . . ?
C21 C22 Ca1 74.60(9) . . ?
C23 C22 Ca1 74.42(10) . . ?
C21 C22 K1 76.98(10) . . ?
C23 C22 K1 77.12(10) . . ?
Ca1 C22 K1 100.12(5) . . ?
C21 C22 H22 112.6 . . ?
C23 C22 H22 112.6 . . ?
Ca1 C22 H22 134.1 . . ?
K1 C22 H22 125.7 . . ?
C22 C23 C24 135.06(16) . . ?
C22 C23 Ca1 74.56(9) . . ?
C24 C23 Ca1 74.50(9) . . ?
C22 C23 K1 75.48(10) . . ?
C24 C23 K1 78.48(10) . . ?
Ca1 C23 K1 99.64(5) . . ?
C22 C23 H23 112.5 . . ?
C24 C23 H23 112.5 . . ?
Ca1 C23 H23 134.3 . . ?
K1 C23 H23 126.1 . . ?
C17 C24 C23 134.58(16) . . ?
C17 C24 Ca1 74.66(9) . . ?
C23 C24 Ca1 74.46(10) . . ?
C17 C24 K1 78.01(10) . . ?
C23 C24 K1 74.46(10) . . ?
Ca1 C24 K1 98.35(5) . . ?
C17 C24 H24 112.7 . . ?
C23 C24 H24 112.7 . . ?
Ca1 C24 H24 133.6 . . ?
K1 C24 H24 128.0 . . ?
O1 C25 C26 105.93(15) . . ?
O1 C25 H25A 110.5 . . ?
C26 C25 H25A 110.5 . . ?
O1 C25 H25B 110.5 . . ?
C26 C25 H25B 110.5 . . ?
H25A C25 H25B 108.7 . . ?
C25 C26 C27 102.41(14) . . ?
C25 C26 H26A 111.3 . . ?
C27 C26 H26A 111.3 . . ?
C25 C26 H26B 111.3 . . ?
C27 C26 H26B 111.3 . . ?
H26A C26 H26B 109.2 . . ?
C28 C27 C26 101.83(14) . . ?
C28 C27 H27A 111.4 . . ?
C26 C27 H27A 111.4 . . ?
C28 C27 H27B 111.4 . . ?
C26 C27 H27B 111.4 . . ?
H27A C27 H27B 109.3 . . ?
O1 C28 C27 104.93(13) . . ?
O1 C28 H28A 110.8 . . ?
C27 C28 H28A 110.8 . . ?
O1 C28 H28B 110.8 . . ?
C27 C28 H28B 110.8 . . ?
H28A C28 H28B 108.8 . . ?
O2 C29 C30 105.58(13) . . ?
O2 C29 H29A 110.6 . . ?
C30 C29 H29A 110.6 . . ?
O2 C29 H29B 110.6 . . ?
C30 C29 H29B 110.6 . . ?
H29A C29 H29B 108.8 . . ?
C29 C30 C31 102.01(14) . . ?
C29 C30 H30A 111.4 . . ?
C31 C30 H30A 111.4 . . ?
C29 C30 H30B 111.4 . . ?
C31 C30 H30B 111.4 . . ?
H30A C30 H30B 109.2 . . ?
C32 C31 C30 101.93(13) . . ?
C32 C31 H31A 111.4 . . ?
C30 C31 H31A 111.4 . . ?
C32 C31 H31B 111.4 . . ?
C30 C31 H31B 111.4 . . ?
H31A C31 H31B 109.2 . . ?
O2 C32 C31 105.79(13) . . ?
O2 C32 H32A 110.6 . . ?
C31 C32 H32A 110.6 . . ?
O2 C32 H32B 110.6 . . ?
C31 C32 H32B 110.6 . . ?
H32A C32 H32B 108.7 . . ?
O3 C33 C34 105.58(18) . . ?
O3 C33 H33A 110.6 . . ?
C34 C33 H33A 110.6 . . ?
O3 C33 H33B 110.6 . . ?
C34 C33 H33B 110.6 . . ?
H33A C33 H33B 108.8 . . ?
C33 C34 C35 105.8(2) . . ?
C33 C34 H34A 110.6 . . ?
C35 C34 H34A 110.6 . . ?
C33 C34 H34B 110.6 . . ?
C35 C34 H34B 110.6 . . ?
H34A C34 H34B 108.7 . . ?
C34 C35 C36 105.00(19) . . ?
C34 C35 H35A 110.7 . . ?
C36 C35 H35A 110.7 . . ?
C34 C35 H35B 110.7 . . ?
C36 C35 H35B 110.7 . . ?
H35A C35 H35B 108.8 . . ?
O3 C36 C35 105.22(17) . . ?
O3 C36 H36A 110.7 . . ?
C35 C36 H36A 110.7 . . ?
O3 C36 H36B 110.7 . . ?
C35 C36 H36B 110.7 . . ?
H36A C36 H36B 108.8 . . ?

loop_
_geom_bond_atom_site_label_1
_geom_bond_atom_site_label_2
_geom_bond_distance
_geom_bond_site_symmetry_2
_geom_bond_publ_flag
Tb1 C6 2.6243(19) . ?
Tb1 C5 2.6336(18) . ?
Tb1 C3 2.6354(16) . ?
Tb1 C7 2.6371(19) . ?
Tb1 C4 2.6392(17) . ?
Tb1 C2 2.6415(17) . ?
Tb1 C8 2.6515(19) . ?
Tb1 C1 2.6536(18) . ?
Tb1 C15 2.6655(15) . ?
Tb1 C16 2.6662(15) . ?
Tb1 C11 2.6666(16) . ?
Tb1 C10 2.6759(15) . ?
Ca1 O3 2.3715(12) . ?
Ca1 O2 2.3779(12) . ?
Ca1 O1 2.3987(12) . ?
Ca1 C23 2.6469(16) . ?
Ca1 C24 2.6474(16) . ?
Ca1 C22 2.6487(17) . ?
Ca1 C17 2.6493(16) . ?
Ca1 C21 2.6494(17) . ?
Ca1 C20 2.6644(17) . ?
Ca1 C18 2.6757(17) . ?
Ca1 C19 2.6793(17) . ?
K1 C22 2.9794(17) . ?
K1 C21 2.9953(18) . ?
K1 C23 3.0003(17) . ?
K1 C20 3.0279(17) . ?
K1 C10 3.0422(16) . ?
K1 C19 3.0499(17) . ?
K1 C24 3.0514(17) . ?
K1 C11 3.0530(16) . ?
K1 C9 3.0550(16) . ?
K1 C12 3.0677(17) . ?
K1 C18 3.0696(18) . ?
K1 C17 3.0837(18) . ?
O1 C28 1.451(2) . ?
O1 C25 1.456(2) . ?
O2 C32 1.447(2) . ?
O2 C29 1.452(2) . ?
O3 C36 1.437(2) . ?
O3 C33 1.448(2) . ?
C1 C8 1.402(3) . ?
C1 C2 1.418(3) . ?
C1 H1 0.9500 . ?
C2 C3 1.414(3) . ?
C2 H2 0.9500 . ?
C3 C4 1.408(3) . ?
C3 H3 0.9500 . ?
C4 C5 1.414(3) . ?
C4 H4 0.9500 . ?
C5 C6 1.404(3) . ?
C5 H5 0.9500 . ?
C6 C7 1.409(4) . ?
C6 H6 0.9500 . ?
C7 C8 1.406(4) . ?
C7 H7 0.9500 . ?
C8 H8 0.9500 . ?
C9 C10 1.409(2) . ?
C9 C16 1.413(2) . ?
C9 H9 0.9500 . ?
C10 C11 1.416(2) . ?
C10 H10 0.9500 . ?
C11 C12 1.411(2) . ?
C11 H11 0.9500 . ?
C12 C13 1.412(3) . ?
C12 H12 0.9500 . ?
C13 C14 1.414(3) . ?
C13 H13 0.9500 . ?
C14 C15 1.415(3) . ?
C14 H14 0.9500 . ?
C15 C16 1.413(2) . ?
C15 H15 0.9500 . ?
C16 H16 0.9500 . ?
C17 C18 1.406(3) . ?
C17 C24 1.408(3) . ?
C17 H17 0.9500 . ?
C18 C19 1.408(3) . ?
C18 H18 0.9500 . ?
C19 C20 1.415(3) . ?
C19 H19 0.9500 . ?
C20 C21 1.410(3) . ?
C20 H20 0.9500 . ?
C21 C22 1.410(3) . ?
C21 H21 0.9500 . ?
C22 C23 1.416(3) . ?
C22 H22 0.9500 . ?
C23 C24 1.417(3) . ?
C23 H23 0.9500 . ?
C24 H24 0.9500 . ?
C25 C26 1.519(3) . ?
C25 H25A 0.9900 . ?
C25 H25B 0.9900 . ?
C26 C27 1.522(3) . ?
C26 H26A 0.9900 . ?
C26 H26B 0.9900 . ?
C27 C28 1.520(2) . ?
C27 H27A 0.9900 . ?
C27 H27B 0.9900 . ?
C28 H28A 0.9900 . ?
C28 H28B 0.9900 . ?
C29 C30 1.513(2) . ?
C29 H29A 0.9900 . ?
C29 H29B 0.9900 . ?
C30 C31 1.521(2) . ?
C30 H30A 0.9900 . ?
C30 H30B 0.9900 . ?
C31 C32 1.519(2) . ?
C31 H31A 0.9900 . ?
C31 H31B 0.9900 . ?
C32 H32A 0.9900 . ?
C32 H32B 0.9900 . ?
C33 C34 1.509(3) . ?
C33 H33A 0.9900 . ?
C33 H33B 0.9900 . ?
C34 C35 1.510(4) . ?
C34 H34A 0.9900 . ?
C34 H34B 0.9900 . ?
C35 C36 1.515(3) . ?
C35 H35A 0.9900 . ?
C35 H35B 0.9900 . ?
C36 H36A 0.9900 . ?
C36 H36B 0.9900 . ?
